data_2007399
loop_
_publ_author_name
'Puviarasan, Krishnan.'
'Govindasamy, Lakshmanan.'
'Velmurugan, Devadesan.'
'Shanmuga Sundara Raj, Sivanantha Perumal.'
'Shanmuga sundaram, Muthian.'
'Raghunathan, Raghavachary.'
'Hoong-Kun Fun'

_publ_section_title
;
 3-Phenylspiro[bicyclo[2.2.1]hept-5-ene-2,3'-chroman]-4'-one
;
_journal_issue 7
_journal_name_full 'Acta Crystallographica Section C'
_journal_page_first 961
_journal_page_last 963
_journal_paper_doi 10.1107/S0108270198000110
_journal_volume 54
_journal_year 1998
_chemical_formula_sum 'C21 H18 O2'
_chemical_formula_weight 302.35
_chemical_name_systematic
;
 ?
;
_space_group_IT_number 2
_symmetry_cell_setting triclinic
_symmetry_space_group_name_Hall '-P 1'
_symmetry_space_group_name_H-M 'P -1'
_audit_creation_method SHELXL-97
_cell_angle_alpha 100.9600(10)
_cell_angle_beta 98.0100(10)
_cell_angle_gamma 105.110(10)
_cell_formula_units_Z 2
_cell_length_a 6.7390(10)
_cell_length_b 10.7310(10)
_cell_length_c 11.6060(10)
_cell_measurement_reflns_used 44
_cell_measurement_temperature 293(2)
_cell_measurement_theta_max 10.58
_cell_measurement_theta_min 5.45
_cell_volume 779.55(16)
_computing_cell_refinement XSCANS
_computing_data_collection 'XSCANS (Siemens, 1994)'
_computing_data_reduction XSCANS
_computing_molecular_graphics 'ZORTEP (Zsolnai, 1997)'
_computing_publication_material 'SHELXL97; PARST (Nardelli, 1995)'
_computing_structure_refinement 'SHELXL97 (Sheldrick, 1997)'
_computing_structure_solution 'SHELXS97 (Sheldrick, 1990)'
_diffrn_ambient_temperature 293(2)
_diffrn_measured_fraction_theta_full 0.992
_diffrn_measured_fraction_theta_max 0.992
_diffrn_measurement_device_type 'Siemens P4 diffractometer'
_diffrn_measurement_method '\q/2\q scans'
_diffrn_radiation_monochromator graphite
_diffrn_radiation_source 'fine-focus sealed tube'
_diffrn_radiation_type MoK\a
_diffrn_radiation_wavelength 0.71073
_diffrn_reflns_av_R_equivalents 0.0168
_diffrn_reflns_av_sigmaI/netI 0.0334
_diffrn_reflns_limit_h_max 8
_diffrn_reflns_limit_h_min -1
_diffrn_reflns_limit_k_max 13
_diffrn_reflns_limit_k_min -13
_diffrn_reflns_limit_l_max 15
_diffrn_reflns_limit_l_min -15
_diffrn_reflns_number 4467
_diffrn_reflns_theta_full 27.51
_diffrn_reflns_theta_max 27.51
_diffrn_reflns_theta_min 1.82
_diffrn_standards_decay_% <3
_diffrn_standards_interval_count 97
_diffrn_standards_number 3
_exptl_absorpt_coefficient_mu 0.082
_exptl_absorpt_correction_T_max 0.9697
_exptl_absorpt_correction_T_min 0.9467
_exptl_absorpt_correction_type 'CYLABS (Nardelli, 1997)'
_exptl_crystal_colour Colourless
_exptl_crystal_density_diffrn 1.288
_exptl_crystal_density_method 'not measured'
_exptl_crystal_description 'Rectangular block'
_exptl_crystal_F_000 320
_exptl_crystal_size_max 0.68
_exptl_crystal_size_mid 0.48
_exptl_crystal_size_min 0.38
_refine_diff_density_max 0.238
_refine_diff_density_min -0.166
_refine_ls_extinction_coef 0.018(5)
_refine_ls_extinction_method SHELXL97_(Sheldrick,_1997)
_refine_ls_goodness_of_fit_ref 1.054
_refine_ls_hydrogen_treatment mixed
_refine_ls_matrix_type full
_refine_ls_number_parameters 209
_refine_ls_number_reflns 3567
_refine_ls_number_restraints 0
_refine_ls_restrained_S_all 1.054
_refine_ls_R_factor_all 0.0561
_refine_ls_R_factor_gt 0.0415
_refine_ls_shift/su_max 0.000
_refine_ls_shift/su_mean 0.000
_refine_ls_structure_factor_coef Fsqd
_refine_ls_weighting_details 'w=1/[\s^2^(Fo^2^)+(0.0773P)^2^] where P=(Fo^2^+2Fc^2^)/3'
_refine_ls_weighting_scheme calc
_refine_ls_wR_factor_ref 0.1298
_reflns_number_gt 2640
_reflns_number_total 3567
_reflns_threshold_expression >2sigma(I)
_cod_data_source_file ab1522.cif
_cod_data_source_block I
_cod_depositor_comments
;
The following automatic conversions were performed:
'_symmetry_cell_setting' value 'Triclinic' changed to 'triclinic'
according to '/home/saulius/struct/CIF-dictionaries/cif_core.dic'
dictionary named 'cif_core.dic' version 2.4.1 from 2010-06-29.

Automatic conversion script
Id: cif_fix_enum 1527 2010-12-29 10:47:43Z saulius 

The following automatic conversions were performed:

'_refine_ls_weighting_scheme' value 'calc
w=1/[\s^2^(Fo^2^)+(0.0773P)^2^] where P=(Fo^2^+2Fc^2^)/3' was changed
to 'calc'. New tag '_refine_ls_weighting_details' was created. The
value of the new tag was set to 'w=1/[\s^2^(Fo^2^)+(0.0773P)^2^]
where P=(Fo^2^+2Fc^2^)/3'.

Automatic conversion script
Id: cif_fix_values 3143 2015-03-26 13:38:13Z robertas 
;
_cod_original_cell_volume 779.54(10)
_cod_original_sg_symbol_H-M P-1
_cod_database_code 2007399

loop_
_symmetry_equiv_pos_as_xyz
'x, y, z'
'-x, -y, -z'

loop_
_atom_site_label
_atom_site_fract_x
_atom_site_fract_y
_atom_site_fract_z
_atom_site_U_iso_or_equiv
_atom_site_adp_type
_atom_site_calc_flag
_atom_site_refinement_flags
_atom_site_occupancy
_atom_site_disorder_assembly
_atom_site_disorder_group
_atom_site_type_symbol
O1 .31456(15) .73574(9) .13229(8) .0468(3) Uani d . 1 . . O
O2 .37308(18) .70608(10) .48057(8) .0554(3) Uani d . 1 . . O
C1 .4668(2) .82864(13) .21908(12) .0414(3) Uani d . 1 . . C
C2 .5966(3) .93254(15) .18457(15) .0564(4) Uani d . 1 . . C
H2 .5776 .9375 .1048 .068 Uiso calc . 1 . . H
C3 .7538(3) 1.02825(15) .26920(19) .0656(5) Uani d . 1 . . C
H3 .8408 1.0978 .2461 .079 Uiso calc . 1 . . H
C4 .7835(3) 1.02216(15) .38819(18) .0634(5) Uani d . 1 . . C
H4 .8907 1.0869 .4444 .076 Uiso calc . 1 . . H
C5 .6546(2) .92065(14) .42279(14) .0511(4) Uani d . 1 . . C
H5 .6746 .9169 .5028 .061 Uiso calc . 1 . . H
C6 .49256(19) .82202(12) .33870(12) .0393(3) Uani d . 1 . . C
C7 .34909(19) .71508(12) .37699(11) .0369(3) Uani d . 1 . . C
C8 .16762(18) .62124(12) .27966(10) .0326(3) Uani d . 1 . . C
C9 .2447(2) .60911(12) .16210(10) .0370(3) Uani d . 1 . . C
H9A .3596 .5703 .1678 .044 Uiso calc R 1 . . H
H9B .1322 .5497 .0984 .044 Uiso calc R 1 . . H
C10 -.0267(2) .67986(14) .27809(12) .0431(3) Uani d . 1 . . C
H10 .0065 .7764 .2891 .052 Uiso calc R 1 . . H
C11 -.1885(2) .59688(16) .16798(13) .0516(4) Uani d . 1 . . C
H11 -.2273 .6247 .0994 .062 Uiso calc R 1 . . H
C12 -.2646(2) .47765(17) .18690(15) .0542(4) Uani d . 1 . . C
H12 -.3659 .4063 .1336 .065 Uiso calc R 1 . . H
C13 -.1584(2) .47740(15) .31028(13) .0470(3) Uani d . 1 . . C
H13 -.2354 .4098 .3470 .056 Uiso calc R 1 . . H
C14 -.1269(2) .62205(16) .37498(14) .0517(4) Uani d . 1 . . C
H14A -.0321 .6488 .4522 .062 Uiso calc R 1 . . H
H14B -.2579 .6412 .3830 .062 Uiso calc R 1 . . H
C15 .07707(18) .48449(12) .31173(11) .0352(3) Uani d . 1 . . C
H15 .1410 .4967 .3958 .042 Uiso calc R 1 . . H
C16 .12583(19) .36481(12) .24378(11) .0365(3) Uani d . 1 . . C
C17 .0343(2) .29967(14) .12508(12) .0483(3) Uani d . 1 . . C
H17 -.0649 .3294 .0831 .058 Uiso calc . 1 . . H
C18 .0888(3) .19107(15) .06844(13) .0579(4) Uani d . 1 . . C
H18 .0276 .1495 -.0112 .069 Uiso calc . 1 . . H
C19 .2331(3) .14452(15) .12953(14) .0562(4) Uani d . 1 . . C
H19 .2689 .0715 .0914 .067 Uiso calc . 1 . . H
C20 .3242(2) .20641(15) .24727(14) .0500(4) Uani d . 1 . . C
H20 .4212 .1750 .2891 .060 Uiso calc . 1 . . H
C21 .2712(2) .31560(13) .30336(11) .0404(3) Uani d . 1 . . C
H21 .3342 .3571 .3828 .048 Uiso calc . 1 . . H

loop_
_atom_site_aniso_label
_atom_site_aniso_U_11
_atom_site_aniso_U_22
_atom_site_aniso_U_33
_atom_site_aniso_U_12
_atom_site_aniso_U_13
_atom_site_aniso_U_23
O1 .0499(5) .0490(6) .0387(5) .0048(4) .0061(4) .0192(4)
O2 .0643(7) .0577(6) .0326(5) .0036(5) -.0007(4) .0106(4)
C1 .0383(6) .0394(7) .0490(7) .0117(5) .0116(6) .0142(6)
C2 .0572(9) .0491(8) .0686(10) .0116(7) .0235(8) .0253(7)
C3 .0549(9) .0427(8) .0973(14) .0025(7) .0255(9) .0215(8)
C4 .0463(8) .0419(8) .0865(13) -.0003(7) .0073(8) .0014(8)
C5 .0450(8) .0428(7) .0561(8) .0077(6) .0024(6) .0023(6)
C6 .0353(6) .0356(6) .0451(7) .0093(5) .0065(5) .0075(5)
C7 .0380(6) .0379(6) .0334(6) .0114(5) .0042(5) .0070(5)
C8 .0307(6) .0360(6) .0315(6) .0087(5) .0053(5) .0109(5)
C9 .0373(6) .0393(7) .0320(6) .0065(5) .0062(5) .0098(5)
C10 .0409(7) .0486(7) .0484(7) .0203(6) .0127(6) .0187(6)
C11 .0348(7) .0733(10) .0529(8) .0208(7) .0048(6) .0258(7)
C12 .0281(6) .0693(10) .0618(9) .0090(6) .0040(6) .0188(8)
C13 .0355(7) .0556(8) .0524(8) .0077(6) .0154(6) .0217(6)
C14 .0468(8) .0653(9) .0546(8) .0256(7) .0221(7) .0207(7)
C15 .0345(6) .0385(6) .0317(6) .0072(5) .0050(5) .0126(5)
C16 .0365(6) .0337(6) .0352(6) .0026(5) .0053(5) .0107(5)
C17 .0572(8) .0418(7) .0382(7) .0083(6) -.0032(6) .0096(6)
C18 .0777(11) .0423(8) .0391(7) .0037(7) .0027(7) .0010(6)
C19 .0688(10) .0415(8) .0572(9) .0157(7) .0186(8) .0054(6)
C20 .0484(8) .0479(8) .0554(8) .0172(6) .0107(7) .0116(6)
C21 .0375(6) .0422(7) .0381(6) .0084(5) .0037(5) .0091(5)

loop_
_atom_type_symbol
_atom_type_description
_atom_type_scat_dispersion_real
_atom_type_scat_dispersion_imag
_atom_type_scat_source
C C 0.0033 0.0016 'International Tables Vol C Tables 4.2.6.8 and 6.1.1.4'
H H 0.0000 0.0000 'International Tables Vol C Tables 4.2.6.8 and 6.1.1.4'
O O 0.0106 0.0060 'International Tables Vol C Tables 4.2.6.8 and 6.1.1.4'

loop_
_geom_angle_atom_site_label_1
_geom_angle_atom_site_label_2
_geom_angle_atom_site_label_3
_geom_angle
_geom_angle_publ_flag
C1 O1 C9 113.77(9) yes
O1 C1 C2 117.61(12) ?
O1 C1 C6 122.04(11) yes
C2 C1 C6 120.35(13) ?
C3 C2 C1 119.60(15) ?
C3 C2 H2 120.2 ?
C1 C2 H2 120.2 ?
C2 C3 C4 120.81(14) ?
C2 C3 H3 119.6 ?
C4 C3 H3 119.6 ?
C5 C4 C3 119.78(14) ?
C5 C4 H4 120.1 ?
C3 C4 H4 120.1 ?
C4 C5 C6 120.70(15) ?
C4 C5 H5 119.6 ?
C6 C5 H5 119.6 ?
C1 C6 C5 118.74(12) ?
C1 C6 C7 120.67(11) ?
C5 C6 C7 120.57(12) ?
O2 C7 C6 121.35(12) ?
O2 C7 C8 122.89(11) ?
C6 C7 C8 115.73(10) yes
C9 C8 C7 107.35(10) yes
C9 C8 C15 113.95(10) yes
C7 C8 C15 112.03(9) yes
C9 C8 C10 113.13(10) yes
C7 C8 C10 108.42(10) yes
C15 C8 C10 101.87(9) yes
O1 C9 C8 112.24(10) yes
O1 C9 H9A 109.2 ?
C8 C9 H9A 109.2 ?
O1 C9 H9B 109.2 ?
C8 C9 H9B 109.2 ?
H9A C9 H9B 107.9 ?
C11 C10 C14 99.68(11) yes
C11 C10 C8 106.38(11) yes
C14 C10 C8 100.34(10) yes
C11 C10 H10 116.0 ?
C14 C10 H10 116.0 ?
C8 C10 H10 116.0 ?
C12 C11 C10 107.59(12) yes
C12 C11 H11 126.2 ?
C10 C11 H11 126.2 ?
C11 C12 C13 108.05(13) yes
C11 C12 H12 126.0 ?
C13 C12 H12 126.0 ?
C12 C13 C14 99.78(12) yes
C12 C13 C15 109.97(11) yes
C14 C13 C15 98.64(10) yes
C12 C13 H13 115.4 ?
C14 C13 H13 115.4 ?
C15 C13 H13 115.4 ?
C13 C14 C10 93.89(11) yes
C13 C14 H14A 112.9 ?
C10 C14 H14A 112.9 ?
C13 C14 H14B 112.9 ?
C10 C14 H14B 112.9 ?
H14A C14 H14B 110.4 ?
C16 C15 C13 118.34(11) ?
C16 C15 C8 117.55(10) ?
C13 C15 C8 102.58(10) ?
C16 C15 H15 105.7 ?
C13 C15 H15 105.7 ?
C8 C15 H15 105.7 ?
C21 C16 C17 117.44(12) ?
C21 C16 C15 118.18(11) ?
C17 C16 C15 124.38(12) ?
C18 C17 C16 120.98(14) ?
C18 C17 H17 119.5 ?
C16 C17 H17 119.5 ?
C19 C18 C17 120.33(13) ?
C19 C18 H18 119.8 ?
C17 C18 H18 119.8 ?
C20 C19 C18 119.78(14) ?
C20 C19 H19 120.1 ?
C18 C19 H19 120.1 ?
C19 C20 C21 119.83(14) ?
C19 C20 H20 120.1 ?
C21 C20 H20 120.1 ?
C20 C21 C16 121.62(12) ?
C20 C21 H21 119.2 ?
C16 C21 H21 119.2 ?

loop_
_geom_bond_atom_site_label_1
_geom_bond_atom_site_label_2
_geom_bond_site_symmetry_2
_geom_bond_distance
_geom_bond_publ_flag
O1 C1 . 1.3631(16) yes
O1 C9 . 1.4416(15) yes
O2 C7 . 1.2161(15) ?
C1 C2 . 1.3882(18) ?
C1 C6 . 1.3926(19) yes
C2 C3 . 1.379(2) ?
C2 H2 . .9300 ?
C3 C4 . 1.384(3) ?
C3 H3 . .9300 ?
C4 C5 . 1.368(2) ?
C4 H4 . .9300 ?
C5 C6 . 1.4047(19) ?
C5 H5 . .9300 ?
C6 C7 . 1.4780(17) yes
C7 C8 . 1.5251(16) yes
C8 C9 . 1.5211(16) yes
C8 C15 . 1.5712(16) yes
C8 C10 . 1.5929(17) yes
C9 H9A . .9700 ?
C9 H9B . .9700 ?
C10 C11 . 1.512(2) yes
C10 C14 . 1.5375(19) yes
C10 H10 . .9800 ?
C11 C12 . 1.321(2) yes
C11 H11 . .9300 ?
C12 C13 . 1.510(2) yes
C12 H12 . .9300 ?
C13 C14 . 1.536(2) yes
C13 C15 . 1.5662(18) yes
C13 H13 . .9800 ?
C14 H14A . .9700 ?
C14 H14B . .9700 ?
C15 C16 . 1.5120(18) ?
C15 H15 . .9800 ?
C16 C21 . 1.3914(18) ?
C16 C17 . 1.3926(18) ?
C17 C18 . 1.387(2) ?
C17 H17 . .9300 ?
C18 C19 . 1.376(2) ?
C18 H18 . .9300 ?
C19 C20 . 1.376(2) ?
C19 H19 . .9300 ?
C20 C21 . 1.385(2) ?
C20 H20 . .9300 ?
C21 H21 . .9300 ?

loop_
_geom_torsion_atom_site_label_1
_geom_torsion_atom_site_label_2
_geom_torsion_atom_site_label_3
_geom_torsion_atom_site_label_4
_geom_torsion
_geom_torsion_publ_flag
C9 O1 C1 C2 156.63(12) ?
C9 O1 C1 C6 -23.96(18) ?
O1 C1 C2 C3 -179.52(14) ?
C6 C1 C2 C3 1.1(2) ?
C1 C2 C3 C4 -0.1(3) ?
C2 C3 C4 C5 -0.5(3) ?
C3 C4 C5 C6 0.2(2) ?
O1 C1 C6 C5 179.27(12) ?
C2 C1 C6 C5 -1.3(2) ?
O1 C1 C6 C7 -2.1(2) ?
C2 C1 C6 C7 177.25(13) ?
C4 C5 C6 C1 0.7(2) ?
C4 C5 C6 C7 -177.90(14) ?
C1 C6 C7 O2 178.04(13) ?
C5 C6 C7 O2 -3.4(2) ?
C1 C6 C7 C8 -3.91(18) yes
C5 C6 C7 C8 174.66(12) ?
O2 C7 C8 C9 -149.48(13) ?
C6 C7 C8 C9 32.50(14) ?
O2 C7 C8 C15 -23.65(17) ?
C6 C7 C8 C15 158.33(10) ?
O2 C7 C8 C10 87.98(15) ?
C6 C7 C8 C10 -90.04(12) ?
C1 O1 C9 C8 56.02(14) yes
C7 C8 C9 O1 -58.89(13) ?
C15 C8 C9 O1 176.44(9) ?
C10 C8 C9 O1 60.68(13) ?
C9 C8 C10 C11 51.84(13) yes
C7 C8 C10 C11 170.80(10) ?
C15 C8 C10 C11 -70.90(11) ?
C9 C8 C10 C14 155.25(11) ?
C7 C8 C10 C14 -85.80(12) ?
C15 C8 C10 C14 32.50(12) ?
C14 C10 C11 C12 -33.96(15) ?
C8 C10 C11 C12 69.91(14) ?
C10 C11 C12 C13 0.60(16) ?
C11 C12 C13 C14 33.03(15) ?
C11 C12 C13 C15 -69.95(16) ?
C12 C13 C14 C10 -50.15(12) yes
C15 C13 C14 C10 61.98(11) ?
C11 C10 C14 C13 50.50(12) yes
C8 C10 C14 C13 -58.27(12) yes
C12 C13 C15 C16 -69.59(15) ?
C14 C13 C15 C16 -173.36(11) ?
C12 C13 C15 C8 61.62(14) ?
C14 C13 C15 C8 -42.15(12) yes
C9 C8 C15 C16 15.28(15) ?
C7 C8 C15 C16 -106.85(12) yes
C10 C8 C15 C16 137.46(11) ?
C9 C8 C15 C13 -116.41(11) yes
C7 C8 C15 C13 121.46(11) ?
C10 C8 C15 C13 5.77(12) ?
C13 C15 C16 C21 -129.38(12) ?
C8 C15 C16 C21 106.53(12) ?
C13 C15 C16 C17 50.39(17) ?
C8 C15 C16 C17 -73.71(15) ?
C21 C16 C17 C18 -0.9(2) ?
C15 C16 C17 C18 179.36(13) ?
C16 C17 C18 C19 0.9(2) ?
C17 C18 C19 C20 -0.3(3) ?
C18 C19 C20 C21 -0.4(2) ?
C19 C20 C21 C16 0.4(2) ?
C17 C16 C21 C20 0.24(19) ?
C15 C16 C21 C20 -179.98(12) ?
